data_4118646
loop_
_publ_author_name
'David A. Candito'
'Dennis Dobrovolsky'
'Mark Lautens'

_publ_section_title
;
 Development of an Intramolecular Aryne Ene Reaction and Application to
 the Formal Synthesis of (\+-)-Crinine
;
_journal_name_full 'Journal of the American Chemical Society'
_journal_page_first 15572
_journal_page_last 15580
_journal_paper_doi 10.1021/ja306881u
_journal_volume 134
_journal_year 2012
_chemical_formula_moiety 'C16 H17 N O4'
_chemical_formula_sum 'C16 H17 N O4'
_chemical_formula_weight 287.31
_chemical_name_systematic
; 
 ? 
;
_space_group_IT_number 14
_symmetry_cell_setting monoclinic
_symmetry_space_group_name_Hall '-P 2yn'
_symmetry_space_group_name_H-M 'P 1 21/n 1'
_atom_sites_solution_hydrogens geom
_atom_sites_solution_primary direct
_atom_sites_solution_secondary difmap
_audit_creation_method SHELXL-97
_cell_angle_alpha 90.00
_cell_angle_beta 91.140(2)
_cell_angle_gamma 90.00
_cell_formula_units_Z 4
_cell_length_a 5.7213(2)
_cell_length_b 23.2071(10)
_cell_length_c 9.8994(4)
_cell_measurement_reflns_used 9956
_cell_measurement_temperature 147(2)
_cell_measurement_theta_max 66.21
_cell_measurement_theta_min 3.81
_cell_volume 1314.13(9)
_computing_cell_refinement APEX2
_computing_data_collection 'APEX2 (Bruker, 2007)'
_computing_data_reduction 'SAINT (Bruker, 2007)'
_computing_molecular_graphics 'PLATON (Spek, 2009)'
_computing_publication_material 'SHELXTL (Sheldrick, 2008)'
_computing_structure_refinement 'SHELXL-97 (Sheldrick, 2008)'
_computing_structure_solution 'SHELXS-97 (Sheldrick, 2008)'
_diffrn_ambient_temperature 147(2)
_diffrn_measured_fraction_theta_full 0.976
_diffrn_measured_fraction_theta_max 0.976
_diffrn_measurement_device_type 'Bruker Kappa APEX-DUO CCD'
_diffrn_measurement_method '\f and \w scans'
_diffrn_radiation_monochromator 'multi-layer optics'
_diffrn_radiation_source 'Bruker Microsource'
_diffrn_radiation_type CuK\a
_diffrn_radiation_wavelength 1.54178
_diffrn_reflns_av_R_equivalents 0.0266
_diffrn_reflns_av_sigmaI/netI 0.0174
_diffrn_reflns_limit_h_max 5
_diffrn_reflns_limit_h_min -6
_diffrn_reflns_limit_k_max 27
_diffrn_reflns_limit_k_min -27
_diffrn_reflns_limit_l_max 11
_diffrn_reflns_limit_l_min -11
_diffrn_reflns_number 16488
_diffrn_reflns_theta_full 66.21
_diffrn_reflns_theta_max 66.21
_diffrn_reflns_theta_min 3.81
_exptl_absorpt_coefficient_mu 0.864
_exptl_absorpt_correction_T_max 0.7528
_exptl_absorpt_correction_T_min 0.6997
_exptl_absorpt_correction_type multi-scan
_exptl_absorpt_process_details 'SADABs (Sheldrick, 1996)'
_exptl_crystal_colour colourless
_exptl_crystal_density_diffrn 1.452
_exptl_crystal_density_meas 0
_exptl_crystal_description needle
_exptl_crystal_F_000 608
_exptl_crystal_size_max 0.21
_exptl_crystal_size_mid 0.08
_exptl_crystal_size_min 0.08
_refine_diff_density_max 0.353
_refine_diff_density_min -0.231
_refine_diff_density_rms 0.041
_refine_ls_extinction_method none
_refine_ls_goodness_of_fit_ref 1.039
_refine_ls_hydrogen_treatment mixed
_refine_ls_matrix_type full
_refine_ls_number_parameters 194
_refine_ls_number_reflns 2250
_refine_ls_number_restraints 0
_refine_ls_restrained_S_all 1.039
_refine_ls_R_factor_all 0.0356
_refine_ls_R_factor_gt 0.0340
_refine_ls_shift/su_max 0.001
_refine_ls_shift/su_mean 0.000
_refine_ls_structure_factor_coef Fsqd
_refine_ls_weighting_details 'calc w=1/[\s^2^(Fo^2^)+(0.0442P)^2^+0.6675P] where P=(Fo^2^+2Fc^2^)/3'
_refine_ls_weighting_scheme calc
_refine_ls_wR_factor_gt 0.0880
_refine_ls_wR_factor_ref 0.0894
_reflns_number_gt 2124
_reflns_number_total 2250
_reflns_threshold_expression I>2\s(I)
_cod_data_source_file ja306881u_si_001.cif
_cod_data_source_block d12108
_cod_original_sg_symbol_H-M 'P 21/n'
_cod_database_code 4118646

loop_
_symmetry_equiv_pos_as_xyz
'x, y, z'
'-x+1/2, y+1/2, -z+1/2'
'-x, -y, -z'
'x-1/2, -y-1/2, z-1/2'

loop_
_atom_site_label
_atom_site_type_symbol
_atom_site_fract_x
_atom_site_fract_y
_atom_site_fract_z
_atom_site_U_iso_or_equiv
_atom_site_adp_type
_atom_site_occupancy
_atom_site_symmetry_multiplicity
_atom_site_calc_flag
_atom_site_refinement_flags
O1 O 0.24528(17) 0.23139(5) 0.36550(11) 0.0309(3) Uani 1 1 d .
O2 O 0.3537(2) 0.35826(5) 0.53571(12) 0.0444(3) Uani 1 1 d .
O3 O 0.07686(18) 0.56862(4) 0.17377(10) 0.0284(2) Uani 1 1 d .
O4 O 0.1503(2) 0.55230(4) 0.40125(10) 0.0330(3) Uani 1 1 d .
N1 N 0.60540(18) 0.33961(4) 0.08728(11) 0.0185(3) Uani 1 1 d .
C1 C 0.4882(2) 0.31463(5) 0.20527(12) 0.0180(3) Uani 1 1 d .
H1A H 0.3163 0.3120 0.1859 0.022 Uiso 1 1 calc R
C2 C 0.5837(2) 0.25494(6) 0.23917(14) 0.0227(3) Uani 1 1 d .
H2A H 0.5357 0.2275 0.1672 0.027 Uiso 1 1 calc R
H2B H 0.7567 0.2563 0.2429 0.027 Uiso 1 1 calc R
C3 C 0.4942(2) 0.23404(6) 0.37363(14) 0.0252(3) Uani 1 1 d .
H3A H 0.5584 0.1948 0.3933 0.030 Uiso 1 1 calc R
C4 C 0.5764(2) 0.27599(6) 0.48410(14) 0.0257(3) Uani 1 1 d .
H4A H 0.5227 0.2625 0.5731 0.031 Uiso 1 1 calc R
H4B H 0.7493 0.2776 0.4871 0.031 Uiso 1 1 calc R
C5 C 0.4784(2) 0.33527(6) 0.45492(14) 0.0231(3) Uani 1 1 d .
C6 C 0.5350(2) 0.36067(5) 0.31723(13) 0.0188(3) Uani 1 1 d .
C7 C 0.8007(2) 0.37153(6) 0.29839(13) 0.0220(3) Uani 1 1 d .
H7A H 0.8455 0.4109 0.3277 0.026 Uiso 1 1 calc R
H7B H 0.8963 0.3431 0.3494 0.026 Uiso 1 1 calc R
C8 C 0.8279(2) 0.36403(6) 0.14418(14) 0.0224(3) Uani 1 1 d .
H8A H 0.8608 0.4017 0.1017 0.027 Uiso 1 1 calc R
H8B H 0.9597 0.3377 0.1258 0.027 Uiso 1 1 calc R
C9 C 0.4544(2) 0.38585(5) 0.03256(13) 0.0190(3) Uani 1 1 d .
H9A H 0.3165 0.3682 -0.0132 0.023 Uiso 1 1 calc R
H9B H 0.5417 0.4076 -0.0361 0.023 Uiso 1 1 calc R
C10 C 0.3711(2) 0.42752(5) 0.13929(13) 0.0177(3) Uani 1 1 d .
C11 C 0.2599(2) 0.47833(5) 0.09451(13) 0.0202(3) Uani 1 1 d .
H11A H 0.2332 0.4857 0.0011 0.024 Uiso 1 1 calc R
C12 C 0.1919(2) 0.51669(6) 0.19085(14) 0.0215(3) Uani 1 1 d .
C13 C 0.0932(4) 0.59565(7) 0.30396(16) 0.0411(4) Uani 1 1 d .
H13A H 0.2157 0.6258 0.3042 0.049 Uiso 1 1 calc R
H13B H -0.0576 0.6140 0.3259 0.049 Uiso 1 1 calc R
C14 C 0.2354(2) 0.50675(6) 0.32688(14) 0.0232(3) Uani 1 1 d .
C15 C 0.3417(2) 0.45776(6) 0.37350(13) 0.0228(3) Uani 1 1 d .
H15A H 0.3709 0.4518 0.4673 0.027 Uiso 1 1 calc R
C16 C 0.4065(2) 0.41625(5) 0.27709(13) 0.0182(3) Uani 1 1 d .
H1O H 0.195(4) 0.2124(10) 0.437(2) 0.061(6) Uiso 1 1 d .

loop_
_atom_site_aniso_label
_atom_site_aniso_U_11
_atom_site_aniso_U_22
_atom_site_aniso_U_33
_atom_site_aniso_U_23
_atom_site_aniso_U_13
_atom_site_aniso_U_12
O1 0.0264(6) 0.0323(6) 0.0339(6) 0.0123(5) -0.0015(4) -0.0059(4)
O2 0.0632(8) 0.0353(6) 0.0355(6) 0.0101(5) 0.0265(6) 0.0156(6)
O3 0.0352(6) 0.0215(5) 0.0286(5) -0.0002(4) 0.0031(4) 0.0099(4)
O4 0.0506(7) 0.0232(5) 0.0255(5) -0.0031(4) 0.0077(5) 0.0111(5)
N1 0.0161(5) 0.0187(5) 0.0208(5) -0.0002(4) 0.0022(4) -0.0004(4)
C1 0.0156(6) 0.0182(6) 0.0202(6) 0.0002(5) 0.0008(5) -0.0011(5)
C2 0.0228(7) 0.0193(7) 0.0260(7) -0.0001(5) -0.0003(5) 0.0011(5)
C3 0.0255(7) 0.0198(7) 0.0300(7) 0.0057(5) -0.0017(6) 0.0026(5)
C4 0.0257(7) 0.0282(7) 0.0232(7) 0.0062(6) -0.0009(6) 0.0018(6)
C5 0.0221(7) 0.0251(7) 0.0222(7) 0.0009(5) 0.0015(5) -0.0010(5)
C6 0.0171(6) 0.0193(6) 0.0198(6) -0.0002(5) 0.0005(5) -0.0007(5)
C7 0.0165(6) 0.0248(7) 0.0247(7) -0.0007(5) -0.0006(5) -0.0023(5)
C8 0.0149(6) 0.0250(7) 0.0275(7) -0.0025(5) 0.0032(5) -0.0019(5)
C9 0.0197(6) 0.0178(6) 0.0196(6) 0.0001(5) 0.0019(5) -0.0006(5)
C10 0.0142(6) 0.0175(6) 0.0216(6) -0.0008(5) 0.0026(5) -0.0030(5)
C11 0.0196(7) 0.0204(6) 0.0207(7) 0.0013(5) 0.0012(5) -0.0016(5)
C12 0.0200(7) 0.0178(6) 0.0268(7) 0.0012(5) 0.0034(5) 0.0013(5)
C13 0.0633(11) 0.0293(8) 0.0308(8) -0.0029(6) 0.0050(8) 0.0176(8)
C14 0.0266(7) 0.0195(7) 0.0238(7) -0.0041(5) 0.0061(5) 0.0013(5)
C15 0.0261(7) 0.0223(7) 0.0199(7) -0.0006(5) 0.0021(5) -0.0017(5)
C16 0.0151(6) 0.0177(6) 0.0218(6) -0.0001(5) 0.0020(5) -0.0025(5)

loop_
_atom_type_symbol
_atom_type_description
_atom_type_scat_dispersion_real
_atom_type_scat_dispersion_imag
_atom_type_scat_source
C C 0.0181 0.0091 'International Tables Vol C Tables 4.2.6.8 and 6.1.1.4'
H H 0.0000 0.0000 'International Tables Vol C Tables 4.2.6.8 and 6.1.1.4'
N N 0.0311 0.0180 'International Tables Vol C Tables 4.2.6.8 and 6.1.1.4'
O O 0.0492 0.0322 'International Tables Vol C Tables 4.2.6.8 and 6.1.1.4'

loop_
_geom_angle_atom_site_label_1
_geom_angle_atom_site_label_2
_geom_angle_atom_site_label_3
_geom_angle
C3 O1 H1O 108.2(14)
C12 O3 C13 104.43(11)
C14 O4 C13 104.96(11)
C9 N1 C1 107.72(9)
C9 N1 C8 110.58(10)
C1 N1 C8 104.35(10)
N1 C1 C2 111.38(10)
N1 C1 C6 102.65(10)
C2 C1 C6 114.25(10)
N1 C1 H1A 109.4
C2 C1 H1A 109.4
C6 C1 H1A 109.4
C3 C2 C1 111.00(11)
C3 C2 H2A 109.4
C1 C2 H2A 109.4
C3 C2 H2B 109.4
C1 C2 H2B 109.4
H2A C2 H2B 108.0
O1 C3 C2 108.58(11)
O1 C3 C4 111.09(11)
C2 C3 C4 108.64(11)
O1 C3 H3A 109.5
C2 C3 H3A 109.5
C4 C3 H3A 109.5
C5 C4 C3 109.56(11)
C5 C4 H4A 109.8
C3 C4 H4A 109.8
C5 C4 H4B 109.8
C3 C4 H4B 109.8
H4A C4 H4B 108.2
O2 C5 C4 119.85(13)
O2 C5 C6 124.07(12)
C4 C5 C6 115.97(11)
C5 C6 C16 116.58(11)
C5 C6 C7 113.27(11)
C16 C6 C7 107.28(10)
C5 C6 C1 109.51(10)
C16 C6 C1 108.52(10)
C7 C6 C1 100.38(10)
C8 C7 C6 102.59(10)
C8 C7 H7A 111.2
C6 C7 H7A 111.2
C8 C7 H7B 111.2
C6 C7 H7B 111.2
H7A C7 H7B 109.2
N1 C8 C7 108.22(10)
N1 C8 H8A 110.1
C7 C8 H8A 110.1
N1 C8 H8B 110.1
C7 C8 H8B 110.1
H8A C8 H8B 108.4
N1 C9 C10 113.47(10)
N1 C9 H9A 108.9
C10 C9 H9A 108.9
N1 C9 H9B 108.9
C10 C9 H9B 108.9
H9A C9 H9B 107.7
C16 C10 C11 121.29(12)
C16 C10 C9 121.23(11)
C11 C10 C9 117.47(11)
C12 C11 C10 117.33(12)
C12 C11 H11A 121.3
C10 C11 H11A 121.3
C11 C12 O3 128.62(12)
C11 C12 C14 121.47(12)
O3 C12 C14 109.91(11)
O4 C13 O3 107.95(12)
O4 C13 H13A 110.1
O3 C13 H13A 110.1
O4 C13 H13B 110.1
O3 C13 H13B 110.1
H13A C13 H13B 108.4
C15 C14 O4 128.03(12)
C15 C14 C12 122.55(12)
O4 C14 C12 109.40(12)
C14 C15 C16 117.46(12)
C14 C15 H15A 121.3
C16 C15 H15A 121.3
C10 C16 C15 119.78(12)
C10 C16 C6 117.99(11)
C15 C16 C6 122.02(12)

loop_
_geom_bond_atom_site_label_1
_geom_bond_atom_site_label_2
_geom_bond_distance
O1 C3 1.4263(17)
O1 H1O 0.89(2)
O2 C5 1.2067(18)
O3 C12 1.3818(16)
O3 C13 1.4347(19)
O4 C14 1.3825(16)
O4 C13 1.4262(19)
N1 C9 1.4740(16)
N1 C1 1.4769(16)
N1 C8 1.4936(16)
C1 C2 1.5241(18)
C1 C6 1.5588(17)
C1 H1A 1.0000
C2 C3 1.5153(19)
C2 H2A 0.9900
C2 H2B 0.9900
C3 C4 1.531(2)
C3 H3A 1.0000
C4 C5 1.5114(19)
C4 H4A 0.9900
C4 H4B 0.9900
C5 C6 1.5257(18)
C6 C16 1.5330(17)
C6 C7 1.5556(17)
C7 C8 1.5475(19)
C7 H7A 0.9900
C7 H7B 0.9900
C8 H8A 0.9900
C8 H8B 0.9900
C9 C10 1.5162(17)
C9 H9A 0.9900
C9 H9B 0.9900
C10 C16 1.3998(18)
C10 C11 1.4071(18)
C11 C12 1.3668(19)
C11 H11A 0.9500
C12 C14 1.384(2)
C13 H13A 0.9900
C13 H13B 0.9900
C14 C15 1.365(2)
C15 C16 1.4107(18)
C15 H15A 0.9500

loop_
_geom_hbond_atom_site_label_D
_geom_hbond_atom_site_label_H
_geom_hbond_atom_site_label_A
_geom_hbond_distance_DH
_geom_hbond_distance_HA
_geom_hbond_distance_DA
_geom_hbond_angle_DHA
_geom_hbond_site_symmetry_A
O1 H1O N1 0.89(2) 1.99(3) 2.8715(15) 172(2) 4_566

loop_
_geom_torsion_atom_site_label_1
_geom_torsion_atom_site_label_2
_geom_torsion_atom_site_label_3
_geom_torsion_atom_site_label_4
_geom_torsion
C9 N1 C1 C2 160.59(10)
C8 N1 C1 C2 -81.86(12)
C9 N1 C1 C6 -76.74(11)
C8 N1 C1 C6 40.81(12)
N1 C1 C2 C3 170.08(10)
C6 C1 C2 C3 54.35(15)
C1 C2 C3 O1 60.13(14)
C1 C2 C3 C4 -60.80(14)
O1 C3 C4 C5 -58.58(14)
C2 C3 C4 C5 60.79(14)
C3 C4 C5 O2 120.16(15)
C3 C4 C5 C6 -56.19(15)
O2 C5 C6 C16 -5.4(2)
C4 C5 C6 C16 170.79(11)
O2 C5 C6 C7 119.84(16)
C4 C5 C6 C7 -63.98(15)
O2 C5 C6 C1 -129.04(15)
C4 C5 C6 C1 47.14(15)
N1 C1 C6 C5 -166.12(10)
C2 C1 C6 C5 -45.41(14)
N1 C1 C6 C16 65.61(12)
C2 C1 C6 C16 -173.67(10)
N1 C1 C6 C7 -46.72(11)
C2 C1 C6 C7 74.00(13)
C5 C6 C7 C8 150.34(11)
C16 C6 C7 C8 -79.58(12)
C1 C6 C7 C8 33.71(12)
C9 N1 C8 C7 96.51(12)
C1 N1 C8 C7 -19.06(13)
C6 C7 C8 N1 -10.29(13)
C1 N1 C9 C10 48.77(13)
C8 N1 C9 C10 -64.67(13)
N1 C9 C10 C16 -9.67(17)
N1 C9 C10 C11 169.41(10)
C16 C10 C11 C12 1.18(18)
C9 C10 C11 C12 -177.91(11)
C10 C11 C12 O3 -178.66(12)
C10 C11 C12 C14 1.5(2)
C13 O3 C12 C11 -168.60(15)
C13 O3 C12 C14 11.22(15)
C14 O4 C13 O3 17.82(17)
C12 O3 C13 O4 -17.91(17)
C13 O4 C14 C15 170.77(15)
C13 O4 C14 C12 -10.87(16)
C11 C12 C14 C15 -2.0(2)
O3 C12 C14 C15 178.18(12)
C11 C12 C14 O4 179.55(12)
O3 C12 C14 O4 -0.28(16)
O4 C14 C15 C16 177.79(13)
C12 C14 C15 C16 -0.4(2)
C11 C10 C16 C15 -3.50(19)
C9 C10 C16 C15 175.55(11)
C11 C10 C16 C6 -178.37(11)
C9 C10 C16 C6 0.68(17)
C14 C15 C16 C10 3.03(19)
C14 C15 C16 C6 177.68(12)
C5 C6 C16 C10 -153.00(12)
C7 C6 C16 C10 78.81(13)
C1 C6 C16 C10 -28.84(15)
C5 C6 C16 C15 32.26(17)
C7 C6 C16 C15 -95.93(14)
C1 C6 C16 C15 156.42(12)
